data_4305191
loop_
_publ_author_name
'D. Fern\'andez-Anca'
'M. In\'es Garc\'ia-Seijo'
'Alfonso Casti\~neiras'
'M. Esther Garc\'ia-Fern\'andez'

_publ_section_title
;
Novel Chelate Ring-Opening Induced by Silver(I) of Five-Coordinate
Palladium(II) and Platinum(II) Complexes Containing Tripodal Polyphosphines
;
_journal_name_full 'Inorganic Chemistry'
_journal_page_first 5685
_journal_page_last 5695
_journal_paper_doi 10.1021/ic702419r
_journal_volume 47
_journal_year 2008
_chemical_formula_sum 'C85 H84 Ag2 Cl9 O P8 Pt2'
_chemical_formula_weight 2294.25
_chemical_name_systematic
;
 [Pt2Ag2(PP3)2Cl5]Cl.CHCl3.H2O
;
_space_group_IT_number 2
_symmetry_cell_setting triclinic
_symmetry_space_group_name_Hall '-P 1'
_symmetry_space_group_name_H-M 'P -1'
_atom_sites_solution_hydrogens geom
_atom_sites_solution_primary direct
_atom_sites_solution_secondary difmap
_audit_creation_method SHELXL-97
_cell_angle_alpha 65.977(5)
_cell_angle_beta 81.592(5)
_cell_angle_gamma 77.054(5)
_cell_formula_units_Z 2
_cell_length_a 16.144(5)
_cell_length_b 18.459(6)
_cell_length_c 18.548(6)
_cell_measurement_reflns_used 990
_cell_measurement_temperature 293(2)
_cell_measurement_theta_max 26.24
_cell_measurement_theta_min 2.93
_cell_volume 4911(3)
_computing_cell_refinement 'Bruker Smart'
_computing_data_collection 'Bruker Smart'
_computing_data_reduction 'Bruker Shelxtl'
_computing_molecular_graphics 'ORTEP-3 for Windows (Farrugia, 1997)'
_computing_publication_material 'WinGX publication routines (Farrugia, 1999)'
_computing_structure_refinement 'SHELXL-97 (Sheldrick, 1997)'
_computing_structure_solution 'SHELXS-97 (Sheldrick, 1997)'
_diffrn_ambient_temperature 293(2)
_diffrn_measured_fraction_theta_full 0.984
_diffrn_measured_fraction_theta_max 0.984
_diffrn_measurement_device_type 'CCD area detector'
_diffrn_measurement_method 'omega scans'
_diffrn_radiation_monochromator graphite
_diffrn_radiation_source 'fine-focus sealed tube'
_diffrn_radiation_type MoK\a
_diffrn_radiation_wavelength 0.71073
_diffrn_reflns_av_R_equivalents 0.0540
_diffrn_reflns_av_sigmaI/netI 0.0650
_diffrn_reflns_limit_h_max 20
_diffrn_reflns_limit_h_min -20
_diffrn_reflns_limit_k_max 23
_diffrn_reflns_limit_k_min -23
_diffrn_reflns_limit_l_max 23
_diffrn_reflns_limit_l_min -23
_diffrn_reflns_number 54280
_diffrn_reflns_theta_full 26.49
_diffrn_reflns_theta_max 26.49
_diffrn_reflns_theta_min 1.30
_exptl_absorpt_coefficient_mu 3.648
_exptl_absorpt_correction_T_max 0.3617
_exptl_absorpt_correction_T_min 0.2628
_exptl_absorpt_correction_type empirical
_exptl_absorpt_process_details Sadabs
_exptl_crystal_colour colourless
_exptl_crystal_density_diffrn 1.552
_exptl_crystal_density_method 'not measured'
_exptl_crystal_description prism
_exptl_crystal_F_000 2250
_exptl_crystal_size_max 0.50
_exptl_crystal_size_mid 0.40
_exptl_crystal_size_min 0.35
_refine_diff_density_max 3.159
_refine_diff_density_min -1.483
_refine_diff_density_rms 0.219
_refine_ls_extinction_method none
_refine_ls_goodness_of_fit_ref 1.126
_refine_ls_hydrogen_treatment mixed
_refine_ls_matrix_type full
_refine_ls_number_parameters 964
_refine_ls_number_reflns 20002
_refine_ls_number_restraints 0
_refine_ls_restrained_S_all 1.126
_refine_ls_R_factor_all 0.1023
_refine_ls_R_factor_gt 0.0619
_refine_ls_shift/su_max 0.312
_refine_ls_shift/su_mean 0.002
_refine_ls_structure_factor_coef Fsqd
_refine_ls_weighting_details 'calc w=1/[\s^2^(Fo^2^)+(0.1022P)^2^+36.1851P] where P=(Fo^2^+2Fc^2^)/3'
_refine_ls_weighting_scheme calc
_refine_ls_wR_factor_gt 0.1994
_refine_ls_wR_factor_ref 0.2230
_reflns_number_gt 13203
_reflns_number_total 20002
_reflns_threshold_expression >2sigma(I)
_cod_data_source_file ic702419r-file003.cif
_cod_data_source_block ptagcl
_cod_depositor_comments
;
The following automatic conversions were performed:
'_symmetry_cell_setting' value 'Triclinic' changed to 'triclinic'
according to '/home/saulius/struct/CIF-dictionaries/cif_core.dic'
dictionary named 'cif_core.dic' version 2.4.1 from 2010-06-29.

Automatic conversion script
Id: cif_fix_enum 1527 2010-12-29 10:47:43Z saulius 
;
_cod_database_code 4305191

loop_
_symmetry_equiv_pos_as_xyz
'x, y, z'
'-x, -y, -z'

loop_
_atom_site_label
_atom_site_type_symbol
_atom_site_fract_x
_atom_site_fract_y
_atom_site_fract_z
_atom_site_U_iso_or_equiv
_atom_site_adp_type
_atom_site_occupancy
_atom_site_symmetry_multiplicity
_atom_site_calc_flag
_atom_site_refinement_flags
_atom_site_disorder_assembly
_atom_site_disorder_group
Cl12 Cl 0.2576(15) 0.0512(17) 0.1428(14) 0.437(16) Uani 1 1 d . . .
Cl10 Cl 0.2470(17) -0.0553(16) 0.0687(16) 0.452(16) Uani 1 1 d . . .
Cl11 Cl 0.3976(13) 0.030(2) 0.0371(16) 0.62(3) Uani 1 1 d . . .
C100 C 0.294(11) 0.047(8) 0.068(5) 0.84(17) Uani 1 1 d . . .
O1 O 0.7649(15) 0.8849(13) 0.5505(12) 0.208(12) Uani 1 1 d . . .
Pt1 Pt 0.64645(3) 0.44793(3) 0.18834(2) 0.04007(14) Uani 1 1 d . . .
Pt2 Pt 0.86657(3) 0.80322(3) 0.23416(3) 0.03914(13) Uani 1 1 d . . .
Ag2 Ag 0.64623(7) 0.57785(7) 0.47627(8) 0.0660(3) Uani 1 1 d . . .
P6 P 0.88236(18) 0.75296(17) 0.36365(17) 0.0369(6) Uani 1 1 d . . .
P5 P 0.94646(18) 0.68012(18) 0.23980(17) 0.0389(6) Uani 1 1 d . . .
P2 P 0.65390(18) 0.36621(19) 0.31456(17) 0.0411(7) Uani 1 1 d . . .
P4 P 0.8529(2) 0.31355(19) 0.48112(19) 0.0447(7) Uani 1 1 d . . .
Cl4 Cl 0.7557(2) 0.5605(2) 0.35968(18) 0.0531(7) Uani 1 1 d . . .
P3 P 0.7189(2) 0.3352(2) 0.16521(19) 0.0467(7) Uani 1 1 d . . .
P1 P 0.54366(19) 0.5321(2) 0.23357(17) 0.0442(7) Uani 1 1 d . . .
P7 P 0.8301(2) 0.92618(19) 0.2470(2) 0.0490(8) Uani 1 1 d . . .
Cl5 Cl 0.6364(2) 0.4370(2) 0.5472(2) 0.0600(8) Uani 1 1 d . . .
P8 P 0.6123(2) 0.7193(2) 0.4451(2) 0.0528(8) Uani 1 1 d . . .
Cl2 Cl 0.8363(2) 0.8543(2) 0.09812(19) 0.0635(9) Uani 1 1 d . . .
Cl1 Cl 0.6508(2) 0.5360(2) 0.05379(18) 0.0629(9) Uani 1 1 d . . .
C20 C 0.5434(8) 0.6398(8) 0.1992(7) 0.050(3) Uani 1 1 d . . .
C50 C 1.0518(8) 0.7008(7) 0.1951(7) 0.045(3) Uani 1 1 d . . .
C9 C 0.9586(7) 0.6143(7) 0.3438(7) 0.045(3) Uani 1 1 d . . .
H9A H 0.9102 0.5871 0.3643 0.055 Uiso 1 1 calc R . .
H9B H 1.0095 0.5735 0.3486 0.055 Uiso 1 1 calc R . .
C12 C 0.7848(7) 0.7233(8) 0.4239(8) 0.049(3) Uani 1 1 d . . .
H12A H 0.7886 0.6659 0.4385 0.059 Uiso 1 1 calc R . .
H12B H 0.7835 0.7318 0.4723 0.059 Uiso 1 1 calc R . .
C2 C 0.5505(8) 0.4905(8) 0.3411(7) 0.051(3) Uani 1 1 d . . .
H2A H 0.5971 0.5077 0.3538 0.061 Uiso 1 1 calc R . .
H2B H 0.4982 0.5110 0.3653 0.061 Uiso 1 1 calc R . .
C14 C 0.4422(8) 0.5197(8) 0.2133(7) 0.051(3) Uani 1 1 d . . .
C8 C 0.9649(7) 0.6624(7) 0.3929(7) 0.045(3) Uani 1 1 d . . .
H8A H 1.0207 0.6772 0.3833 0.054 Uiso 1 1 calc R . .
H8B H 0.9567 0.6300 0.4488 0.054 Uiso 1 1 calc R . .
C3 C 0.5648(7) 0.3991(9) 0.3742(7) 0.054(3) Uani 1 1 d . . .
H3A H 0.5140 0.3810 0.3708 0.065 Uiso 1 1 calc R . .
H3B H 0.5783 0.3770 0.4292 0.065 Uiso 1 1 calc R . .
C56 C 0.9167(8) 0.6191(8) 0.1951(7) 0.048(3) Uani 1 1 d . . .
C13 C 0.7018(7) 0.7664(8) 0.3860(9) 0.055(3) Uani 1 1 d . . .
H13A H 0.7054 0.7657 0.3336 0.066 Uiso 1 1 calc R . .
H13B H 0.6919 0.8223 0.3802 0.066 Uiso 1 1 calc R . .
C4 C 0.6575(9) 0.2647(8) 0.3215(8) 0.060(4) Uani 1 1 d . . .
H4A H 0.6694 0.2258 0.3747 0.071 Uiso 1 1 calc R . .
H4B H 0.6035 0.2597 0.3086 0.071 Uiso 1 1 calc R . .
C26 C 0.6542(11) 0.3060(9) 0.1121(8) 0.064(4) Uani 1 1 d . . .
C80 C 0.5199(8) 0.7752(8) 0.3864(9) 0.058(3) Uani 1 1 d . . .
C74 C 0.5979(9) 0.7495(9) 0.5286(9) 0.060(3) Uani 1 1 d . . .
C11 C 0.8425(9) 0.9073(8) 0.3530(8) 0.059(3) Uani 1 1 d . . .
H11A H 0.8612 0.9526 0.3553 0.071 Uiso 1 1 calc R . .
H11B H 0.7882 0.9014 0.3830 0.071 Uiso 1 1 calc R . .
C32 C 0.8221(9) 0.3388(8) 0.1118(9) 0.055(3) Uani 1 1 d . . .
C10 C 0.9079(8) 0.8305(8) 0.3883(8) 0.053(3) Uani 1 1 d . . .
H10A H 0.9061 0.8135 0.4452 0.064 Uiso 1 1 calc R . .
H10B H 0.9647 0.8402 0.3668 0.064 Uiso 1 1 calc R . .
C5 C 0.7305(9) 0.2499(8) 0.2607(8) 0.057(3) Uani 1 1 d . . .
H5A H 0.7282 0.2007 0.2544 0.068 Uiso 1 1 calc R . .
H5B H 0.7854 0.2435 0.2802 0.068 Uiso 1 1 calc R . .
C7 C 0.7708(7) 0.2950(7) 0.4361(7) 0.044(3) Uani 1 1 d . . .
H7A H 0.7899 0.2444 0.4290 0.052 Uiso 1 1 calc R . .
H7B H 0.7193 0.2907 0.4706 0.052 Uiso 1 1 calc R . .
C44 C 0.8673(8) 0.2212(8) 0.5706(7) 0.050(3) Uani 1 1 d . . .
C68 C 0.9000(8) 0.9951(7) 0.1872(7) 0.049(3) Uani 1 1 d . . .
C38 C 0.9478(7) 0.3053(7) 0.4162(8) 0.049(3) Uani 1 1 d . . .
C6 C 0.7513(7) 0.3656(7) 0.3538(7) 0.045(3) Uani 1 1 d . . .
H6A H 0.7988 0.3615 0.3162 0.054 Uiso 1 1 calc R . .
H6B H 0.7468 0.4165 0.3592 0.054 Uiso 1 1 calc R . .
C19 C 0.3745(9) 0.5077(9) 0.2692(8) 0.058(3) Uani 1 1 d . . .
H19 H 0.3800 0.5076 0.3184 0.070 Uiso 1 1 calc R . .
C55 C 1.1245(8) 0.6649(9) 0.2380(9) 0.058(3) Uani 1 1 d . . .
H55 H 1.1208 0.6277 0.2899 0.070 Uiso 1 1 calc R . .
C45 C 0.8506(9) 0.2287(9) 0.6431(8) 0.057(3) Uani 1 1 d . . .
H45 H 0.8328 0.2794 0.6451 0.068 Uiso 1 1 calc R . .
C81 C 0.4562(10) 0.7349(10) 0.3890(9) 0.070(4) Uani 1 1 d . . .
H81 H 0.4647 0.6792 0.4163 0.083 Uiso 1 1 calc R . .
C43 C 0.9669(10) 0.2502(10) 0.3808(10) 0.071(4) Uani 1 1 d . . .
H43 H 0.9296 0.2161 0.3870 0.085 Uiso 1 1 calc R . .
Cl3 Cl 0.8611(6) 0.0915(3) 0.3900(5) 0.147(3) Uani 1 1 d . . .
C46 C 0.8606(11) 0.1602(11) 0.7127(10) 0.076(5) Uani 1 1 d . . .
H46 H 0.8488 0.1650 0.7613 0.092 Uiso 1 1 calc R . .
C15 C 0.4304(9) 0.5205(10) 0.1398(8) 0.069(4) Uani 1 1 d . . .
H15 H 0.4751 0.5290 0.1013 0.083 Uiso 1 1 calc R . .
C39 C 1.0055(10) 0.3565(9) 0.4039(9) 0.067(4) Uani 1 1 d . . .
H39 H 0.9931 0.3957 0.4253 0.080 Uiso 1 1 calc R . .
C25 C 0.6095(11) 0.6669(11) 0.2055(11) 0.081(5) Uani 1 1 d . . .
H25 H 0.6581 0.6299 0.2265 0.097 Uiso 1 1 calc R . .
C47 C 0.8879(11) 0.0853(12) 0.7097(10) 0.082(5) Uani 1 1 d . . .
H47 H 0.8969 0.0396 0.7561 0.098 Uiso 1 1 calc R . .
C51 C 1.0585(10) 0.7575(10) 0.1178(9) 0.075(4) Uani 1 1 d . . .
H51 H 1.0102 0.7832 0.0892 0.090 Uiso 1 1 calc R . .
C57 C 0.9645(11) 0.5434(9) 0.2094(10) 0.075(4) Uani 1 1 d . . .
H57 H 1.0118 0.5260 0.2393 0.090 Uiso 1 1 calc R . .
C33 C 0.8959(10) 0.3152(10) 0.1531(11) 0.075(5) Uani 1 1 d . . .
H33 H 0.8919 0.2947 0.2081 0.090 Uiso 1 1 calc R . .
C40 C 1.0830(11) 0.3479(12) 0.3585(11) 0.080(5) Uani 1 1 d . . .
H40 H 1.1221 0.3802 0.3529 0.096 Uiso 1 1 calc R . .
C18 C 0.2980(10) 0.4956(11) 0.2531(11) 0.081(5) Uani 1 1 d . . .
H18 H 0.2528 0.4871 0.2912 0.097 Uiso 1 1 calc R . .
C37 C 0.8288(11) 0.3706(11) 0.0321(10) 0.081(5) Uani 1 1 d . . .
H37 H 0.7797 0.3868 0.0047 0.097 Uiso 1 1 calc R . .
C49 C 0.8922(11) 0.1456(9) 0.5703(9) 0.072(4) Uani 1 1 d . . .
H49 H 0.9031 0.1395 0.5222 0.087 Uiso 1 1 calc R . .
C21 C 0.4686(11) 0.6962(10) 0.1710(12) 0.087(5) Uani 1 1 d . . .
H21 H 0.4196 0.6796 0.1674 0.104 Uiso 1 1 calc R . .
C62 C 0.7216(9) 0.9847(9) 0.2317(11) 0.071(4) Uani 1 1 d . . .
C60 C 0.8230(12) 0.5929(12) 0.1244(12) 0.084(5) Uani 1 1 d . . .
H60 H 0.7747 0.6107 0.0957 0.101 Uiso 1 1 calc R . .
C17 C 0.2907(12) 0.4964(11) 0.1788(12) 0.086(5) Uani 1 1 d . . .
H17 H 0.2406 0.4879 0.1670 0.104 Uiso 1 1 calc R . .
C53 C 1.2091(11) 0.7393(12) 0.1265(12) 0.090(6) Uani 1 1 d . . .
H53 H 1.2620 0.7518 0.1037 0.108 Uiso 1 1 calc R . .
C67 C 0.6873(11) 1.0342(11) 0.2685(12) 0.086(5) Uani 1 1 d . . .
H67 H 0.7195 1.0403 0.3027 0.104 Uiso 1 1 calc R . .
C16 C 0.3587(11) 0.5099(12) 0.1222(10) 0.085(5) Uani 1 1 d . . .
H16 H 0.3537 0.5115 0.0723 0.102 Uiso 1 1 calc R . .
C75 C 0.6391(12) 0.6993(12) 0.5962(11) 0.086(5) Uani 1 1 d . . .
H75 H 0.6727 0.6508 0.5976 0.104 Uiso 1 1 calc R . .
C69 C 0.9563(12) 0.9791(12) 0.1277(9) 0.085(5) Uani 1 1 d . . .
H69 H 0.9579 0.9332 0.1179 0.102 Uiso 1 1 calc R . .
C48 C 0.9017(13) 0.0783(10) 0.6396(12) 0.088(5) Uani 1 1 d . . .
H48 H 0.9177 0.0274 0.6377 0.106 Uiso 1 1 calc R . .
C54 C 1.2027(9) 0.6850(11) 0.2025(12) 0.082(5) Uani 1 1 d . . .
H54 H 1.2513 0.6611 0.2310 0.098 Uiso 1 1 calc R . .
C52 C 1.1389(13) 0.7756(12) 0.0833(11) 0.092(6) Uani 1 1 d . . .
H52 H 1.1441 0.8122 0.0313 0.110 Uiso 1 1 calc R . .
C42 C 1.0472(14) 0.2471(13) 0.3333(13) 0.103(7) Uani 1 1 d . . .
H42 H 1.0611 0.2105 0.3088 0.123 Uiso 1 1 calc R . .
C34 C 0.9756(12) 0.3220(13) 0.1121(18) 0.108(8) Uani 1 1 d . . .
H34 H 1.0253 0.3051 0.1388 0.130 Uiso 1 1 calc R . .
C59 C 0.8703(15) 0.5180(13) 0.1368(11) 0.095(6) Uani 1 1 d . . .
H59 H 0.8540 0.4850 0.1167 0.114 Uiso 1 1 calc R . .
C31 C 0.6924(14) 0.2414(13) 0.0862(12) 0.102(7) Uani 1 1 d . . .
H31 H 0.7500 0.2193 0.0921 0.122 Uiso 1 1 calc R . .
C79 C 0.5429(15) 0.8161(13) 0.5312(14) 0.108(7) Uani 1 1 d . . .
H79 H 0.5106 0.8493 0.4881 0.130 Uiso 1 1 calc R . .
C27 C 0.5690(13) 0.3416(12) 0.1017(12) 0.100(7) Uani 1 1 d . . .
H27 H 0.5449 0.3837 0.1179 0.119 Uiso 1 1 calc R . .
C82 C 0.3838(11) 0.7718(12) 0.3545(11) 0.086(5) Uani 1 1 d . . .
H82 H 0.3412 0.7428 0.3606 0.103 Uiso 1 1 calc R . .
C63 C 0.6741(12) 0.9754(11) 0.1817(13) 0.094(6) Uani 1 1 d . . .
H63 H 0.6974 0.9396 0.1574 0.112 Uiso 1 1 calc R . .
C85 C 0.5072(11) 0.8576(10) 0.3392(11) 0.082(5) Uani 1 1 d . . .
H85 H 0.5497 0.8869 0.3325 0.099 Uiso 1 1 calc R . .
C41 C 1.1015(11) 0.2964(14) 0.3245(13) 0.100(6) Uani 1 1 d . . .
H41 H 1.1523 0.2937 0.2939 0.120 Uiso 1 1 calc R . .
C58 C 0.9424(15) 0.4913(12) 0.1792(14) 0.104(7) Uani 1 1 d . . .
H58 H 0.9754 0.4406 0.1877 0.125 Uiso 1 1 calc R . .
C71 C 1.0114(13) 1.1002(11) 0.0944(11) 0.091(6) Uani 1 1 d . . .
H71 H 1.0478 1.1354 0.0634 0.109 Uiso 1 1 calc R . .
C35 C 0.9777(16) 0.3556(15) 0.0285(17) 0.113(8) Uani 1 1 d . . .
H35 H 1.0298 0.3612 -0.0001 0.135 Uiso 1 1 calc R . .
C70 C 1.0095(17) 1.0340(17) 0.0838(10) 0.128(10) Uani 1 1 d . . .
H70 H 1.0462 1.0234 0.0443 0.154 Uiso 1 1 calc R . .
C73 C 0.9031(12) 1.0636(11) 0.1957(15) 0.113(8) Uani 1 1 d . . .
H73 H 0.8654 1.0770 0.2332 0.136 Uiso 1 1 calc R . .
Ag1 Ag 0.81323(7) 0.43904(6) 0.49782(7) 0.0581(3) Uani 1 1 d . . .
C78 C 0.5342(16) 0.8354(19) 0.5979(16) 0.143(11) Uani 1 1 d . . .
H78 H 0.4963 0.8811 0.5990 0.172 Uiso 1 1 calc R . .
C66 C 0.6039(14) 1.0770(13) 0.2566(15) 0.108(7) Uani 1 1 d . . .
H66 H 0.5823 1.1127 0.2815 0.130 Uiso 1 1 calc R . .
C84 C 0.4352(13) 0.8943(11) 0.3040(14) 0.107(7) Uani 1 1 d . . .
H84 H 0.4264 0.9496 0.2743 0.128 Uiso 1 1 calc R . .
C76 C 0.6324(16) 0.7179(14) 0.6612(13) 0.111(7) Uani 1 1 d . . .
H76 H 0.6626 0.6834 0.7053 0.133 Uiso 1 1 calc R . .
C23 C 0.5425(17) 0.8009(13) 0.1552(13) 0.104(7) Uani 1 1 d . . .
H23 H 0.5435 0.8553 0.1402 0.124 Uiso 1 1 calc R . .
C24 C 0.6095(14) 0.7471(12) 0.1824(14) 0.102(6) Uani 1 1 d . . .
H24 H 0.6585 0.7636 0.1863 0.122 Uiso 1 1 calc R . .
C22 C 0.4708(13) 0.7776(11) 0.1487(14) 0.098(6) Uani 1 1 d . . .
H22 H 0.4228 0.8163 0.1291 0.118 Uiso 1 1 calc R . .
C64 C 0.5894(11) 1.0197(12) 0.1661(14) 0.102(7) Uani 1 1 d . . .
H64 H 0.5585 1.0172 0.1288 0.123 Uiso 1 1 calc R . .
C36 C 0.9066(17) 0.3797(15) -0.0104(15) 0.119(8) Uani 1 1 d . . .
H36 H 0.9093 0.4023 -0.0654 0.143 Uiso 1 1 calc R . .
C65 C 0.5551(13) 1.0679(14) 0.2107(19) 0.127(10) Uani 1 1 d . . .
H65 H 0.4982 1.0930 0.2076 0.152 Uiso 1 1 calc R . .
C72 C 0.9580(16) 1.1144(11) 0.1527(17) 0.132(10) Uani 1 1 d . . .
H72 H 0.9588 1.1593 0.1634 0.158 Uiso 1 1 calc R . .
C29 C 0.564(3) 0.249(2) 0.0403(14) 0.148(14) Uani 1 1 d . . .
H29 H 0.5343 0.2316 0.0128 0.177 Uiso 1 1 calc R . .
C28 C 0.5206(17) 0.3129(16) 0.0667(15) 0.130(10) Uani 1 1 d . . .
H28 H 0.4629 0.3336 0.0602 0.156 Uiso 1 1 calc R . .
C83 C 0.3721(12) 0.8504(15) 0.3112(15) 0.113(8) Uani 1 1 d . . .
H83 H 0.3220 0.8763 0.2856 0.136 Uiso 1 1 calc R . .
C30 C 0.645(2) 0.2135(19) 0.0537(16) 0.129(11) Uani 1 1 d . . .
H30 H 0.6681 0.1693 0.0406 0.155 Uiso 1 1 calc R . .
C77 C 0.5813(19) 0.7873(19) 0.6609(17) 0.144(10) Uani 1 1 d . . .
H77 H 0.5786 0.8019 0.7038 0.172 Uiso 1 1 calc R . .
Cl6 Cl 0.8455(2) 0.5194(2) 0.5651(2) 0.0594(8) Uani 1 1 d . . .
C61 C 0.8465(10) 0.6428(9) 0.1543(9) 0.064(4) Uani 1 1 d . . .
H61 H 0.8131 0.6933 0.1460 0.077 Uiso 1 1 calc R . .

loop_
_atom_site_aniso_label
_atom_site_aniso_U_11
_atom_site_aniso_U_22
_atom_site_aniso_U_33
_atom_site_aniso_U_23
_atom_site_aniso_U_13
_atom_site_aniso_U_12
Cl12 0.35(3) 0.54(4) 0.30(2) -0.01(3) 0.03(2) -0.18(3)
Cl10 0.39(3) 0.38(3) 0.42(3) -0.02(3) -0.06(3) 0.02(2)
Cl11 0.236(19) 0.81(6) 0.40(3) 0.22(4) -0.055(19) -0.17(3)
C100 1.6(4) 1.0(2) 0.30(9) -0.38(13) 0.58(18) -1.0(3)
O1 0.20(2) 0.19(2) 0.125(15) -0.017(14) 0.059(15) 0.053(16)
Pt1 0.0380(2) 0.0512(3) 0.0293(2) -0.01657(19) -0.00162(17) -0.00327(19)
Pt2 0.0348(2) 0.0388(2) 0.0390(2) -0.01029(19) -0.00455(18) -0.00508(18)
Ag2 0.0626(7) 0.0509(6) 0.0830(8) -0.0282(6) 0.0113(6) -0.0132(5)
P6 0.0323(14) 0.0396(15) 0.0358(14) -0.0126(12) -0.0025(11) -0.0040(11)
P5 0.0360(15) 0.0415(16) 0.0400(15) -0.0178(13) -0.0006(12) -0.0061(12)
P2 0.0346(15) 0.0544(18) 0.0301(14) -0.0127(13) -0.0042(11) -0.0057(13)
P4 0.0415(16) 0.0486(18) 0.0452(17) -0.0191(14) -0.0131(13) -0.0020(13)
Cl4 0.0485(17) 0.0637(19) 0.0445(16) -0.0169(14) -0.0018(13) -0.0139(14)
P3 0.0514(18) 0.0519(18) 0.0409(16) -0.0244(14) -0.0005(14) -0.0062(15)
P1 0.0379(15) 0.0607(19) 0.0339(15) -0.0229(14) -0.0044(12) 0.0016(14)
P7 0.0487(18) 0.0350(16) 0.0567(19) -0.0111(14) -0.0064(15) -0.0056(13)
Cl5 0.0546(19) 0.0584(19) 0.066(2) -0.0259(16) 0.0164(16) -0.0184(15)
P8 0.0341(16) 0.0482(18) 0.072(2) -0.0221(17) 0.0089(15) -0.0088(14)
Cl2 0.073(2) 0.066(2) 0.0440(17) -0.0114(15) -0.0162(16) -0.0104(18)
Cl1 0.078(2) 0.073(2) 0.0316(15) -0.0144(15) -0.0049(15) -0.0121(18)
C20 0.048(7) 0.068(8) 0.037(6) -0.028(6) -0.005(5) -0.001(6)
C50 0.046(7) 0.045(6) 0.048(7) -0.027(6) 0.009(5) -0.007(5)
C9 0.037(6) 0.043(6) 0.049(7) -0.013(5) 0.001(5) -0.003(5)
C12 0.028(6) 0.050(7) 0.061(8) -0.015(6) 0.003(5) -0.006(5)
C2 0.036(6) 0.084(10) 0.032(6) -0.030(6) -0.004(5) 0.006(6)
C14 0.044(7) 0.068(8) 0.039(6) -0.024(6) -0.011(5) 0.008(6)
C8 0.036(6) 0.053(7) 0.042(6) -0.019(5) -0.006(5) 0.002(5)
C3 0.032(6) 0.089(10) 0.032(6) -0.018(6) 0.005(5) -0.007(6)
C56 0.059(8) 0.054(7) 0.038(6) -0.020(6) 0.002(6) -0.022(6)
C13 0.029(6) 0.044(7) 0.076(9) -0.012(6) 0.010(6) -0.004(5)
C4 0.072(9) 0.063(8) 0.043(7) -0.005(6) -0.014(6) -0.034(7)
C26 0.094(12) 0.070(9) 0.035(7) -0.024(6) 0.007(7) -0.029(8)
C80 0.038(7) 0.059(8) 0.076(9) -0.026(7) 0.009(6) -0.012(6)
C74 0.044(7) 0.066(9) 0.071(9) -0.032(8) 0.008(7) -0.007(6)
C11 0.067(9) 0.047(7) 0.066(9) -0.028(7) 0.009(7) -0.012(6)
C32 0.052(8) 0.056(8) 0.066(9) -0.037(7) 0.007(6) -0.009(6)
C10 0.045(7) 0.062(8) 0.056(8) -0.025(7) -0.002(6) -0.013(6)
C5 0.068(9) 0.057(8) 0.049(7) -0.024(6) 0.000(6) -0.014(7)
C7 0.037(6) 0.051(7) 0.041(6) -0.016(5) -0.010(5) -0.004(5)
C44 0.048(7) 0.049(7) 0.050(7) -0.012(6) -0.019(6) -0.006(6)
C68 0.044(7) 0.038(6) 0.052(7) -0.004(5) -0.007(6) -0.006(5)
C38 0.037(6) 0.049(7) 0.060(8) -0.022(6) -0.017(6) 0.004(5)
C6 0.043(6) 0.052(7) 0.038(6) -0.016(5) -0.008(5) -0.007(5)
C19 0.060(8) 0.077(9) 0.041(7) -0.026(7) -0.012(6) -0.006(7)
C55 0.040(7) 0.062(8) 0.062(8) -0.018(7) 0.003(6) -0.006(6)
C45 0.053(8) 0.069(9) 0.046(7) -0.018(7) 0.000(6) -0.018(7)
C81 0.061(9) 0.082(11) 0.065(9) -0.024(8) 0.002(7) -0.024(8)
C43 0.061(9) 0.085(11) 0.088(11) -0.060(10) -0.002(8) -0.005(8)
Cl3 0.221(8) 0.074(3) 0.164(6) -0.050(4) -0.092(6) -0.002(4)
C46 0.077(11) 0.085(12) 0.056(9) -0.012(8) -0.014(8) -0.017(9)
C15 0.046(8) 0.114(13) 0.048(8) -0.041(8) -0.012(6) 0.007(8)
C39 0.077(10) 0.065(9) 0.058(9) -0.014(7) -0.016(8) -0.021(8)
C25 0.074(11) 0.071(11) 0.092(13) -0.025(9) -0.019(9) -0.006(9)
C47 0.078(11) 0.088(13) 0.059(10) 0.004(9) -0.017(8) -0.029(10)
C51 0.059(9) 0.087(11) 0.058(9) -0.006(8) 0.000(7) -0.020(8)
C57 0.082(11) 0.063(10) 0.088(12) -0.036(9) -0.021(9) -0.007(8)
C33 0.059(9) 0.084(11) 0.085(11) -0.048(9) 0.021(8) -0.006(8)
C40 0.055(9) 0.102(13) 0.085(12) -0.035(11) 0.001(8) -0.025(9)
C18 0.054(9) 0.106(14) 0.089(12) -0.044(11) -0.002(8) -0.018(9)
C37 0.067(10) 0.095(12) 0.070(11) -0.028(9) 0.016(8) -0.014(9)
C49 0.097(12) 0.061(9) 0.058(9) -0.016(7) -0.035(8) -0.007(8)
C21 0.072(11) 0.072(11) 0.112(14) -0.037(10) -0.041(10) 0.018(8)
C62 0.044(8) 0.047(8) 0.102(12) -0.017(8) -0.002(8) 0.001(6)
C60 0.079(12) 0.092(13) 0.107(14) -0.055(11) -0.008(10) -0.030(10)
C17 0.070(11) 0.103(13) 0.101(14) -0.045(11) -0.037(10) -0.015(10)
C53 0.054(10) 0.111(15) 0.096(14) -0.036(12) 0.021(10) -0.020(10)
C67 0.064(10) 0.081(11) 0.104(14) -0.041(11) 0.007(9) 0.010(9)
C16 0.074(11) 0.133(16) 0.072(11) -0.066(11) -0.018(9) -0.008(10)
C75 0.083(12) 0.092(13) 0.086(12) -0.048(11) 0.008(10) -0.002(10)
C69 0.109(14) 0.113(14) 0.054(9) -0.041(9) 0.021(9) -0.060(12)
C48 0.107(15) 0.053(9) 0.094(14) -0.012(9) -0.034(11) -0.010(9)
C54 0.038(8) 0.099(13) 0.099(13) -0.035(11) -0.001(8) -0.001(8)
C52 0.090(14) 0.106(14) 0.063(10) -0.021(10) 0.025(10) -0.029(11)
C42 0.094(15) 0.105(15) 0.127(18) -0.079(14) 0.002(13) 0.008(12)
C34 0.058(11) 0.099(15) 0.19(3) -0.090(17) 0.019(14) -0.018(10)
C59 0.130(18) 0.110(16) 0.081(12) -0.056(12) 0.007(12) -0.063(14)
C31 0.106(15) 0.148(18) 0.107(14) -0.099(14) 0.056(12) -0.077(14)
C79 0.117(17) 0.106(16) 0.110(16) -0.068(14) 0.006(13) 0.002(13)
C27 0.099(15) 0.081(12) 0.118(16) -0.015(11) -0.056(13) -0.026(11)
C82 0.059(10) 0.096(14) 0.091(13) -0.015(11) -0.021(9) -0.023(9)
C63 0.070(11) 0.069(11) 0.134(17) -0.038(11) -0.023(11) 0.010(9)
C85 0.059(9) 0.065(10) 0.113(14) -0.019(10) -0.015(9) -0.015(8)
C41 0.051(10) 0.133(18) 0.117(16) -0.063(15) 0.023(10) -0.010(11)
C58 0.115(17) 0.079(13) 0.15(2) -0.072(14) -0.020(15) -0.013(11)
C71 0.099(14) 0.078(12) 0.079(12) -0.007(10) 0.015(10) -0.042(11)
C35 0.081(15) 0.122(18) 0.14(2) -0.076(17) 0.061(16) -0.033(14)
C70 0.18(2) 0.19(2) 0.048(10) -0.031(12) 0.026(12) -0.14(2)
C73 0.080(13) 0.062(11) 0.18(2) -0.041(13) 0.049(14) -0.016(9)
Ag1 0.0560(6) 0.0575(6) 0.0633(6) -0.0298(5) -0.0087(5) 0.0004(5)
C78 0.113(19) 0.20(3) 0.118(19) -0.10(2) -0.023(15) 0.051(18)
C66 0.070(13) 0.096(15) 0.14(2) -0.048(14) 0.020(13) 0.011(11)
C84 0.079(13) 0.061(11) 0.15(2) -0.007(12) -0.040(13) -0.002(9)
C76 0.127(19) 0.113(17) 0.088(14) -0.043(13) -0.021(13) 0.006(14)
C23 0.14(2) 0.071(12) 0.107(16) -0.037(11) -0.006(14) -0.026(13)
C24 0.083(13) 0.078(13) 0.15(2) -0.043(13) -0.023(13) -0.010(11)
C22 0.079(13) 0.071(12) 0.138(18) -0.043(12) -0.031(12) 0.020(10)
C64 0.053(10) 0.097(14) 0.132(18) -0.019(13) -0.020(11) -0.007(10)
C36 0.114(19) 0.14(2) 0.102(16) -0.058(15) 0.064(15) -0.038(16)
C65 0.052(11) 0.094(16) 0.20(3) -0.037(17) 0.021(15) 0.009(11)
C72 0.15(2) 0.054(11) 0.19(3) -0.054(14) 0.06(2) -0.045(13)
C29 0.25(4) 0.16(3) 0.077(14) -0.044(16) 0.00(2) -0.15(3)
C28 0.116(19) 0.13(2) 0.121(19) 0.007(16) -0.058(16) -0.044(16)
C83 0.051(10) 0.118(18) 0.16(2) -0.040(16) -0.027(12) -0.005(11)
C30 0.15(2) 0.18(3) 0.12(2) -0.11(2) 0.059(18) -0.11(2)
C77 0.14(2) 0.18(3) 0.13(2) -0.11(2) -0.019(18) 0.03(2)
Cl6 0.074(2) 0.0520(18) 0.0521(18) -0.0202(15) -0.0133(16) -0.0060(16)
C61 0.062(9) 0.062(9) 0.081(10) -0.036(8) -0.013(8) -0.012(7)

loop_
_atom_type_symbol
_atom_type_description
_atom_type_scat_dispersion_real
_atom_type_scat_dispersion_imag
_atom_type_scat_source
C C 0.0033 0.0016 'International Tables Vol C Tables 4.2.6.8 and 6.1.1.4'
H H 0.0000 0.0000 'International Tables Vol C Tables 4.2.6.8 and 6.1.1.4'
Ag Ag -0.8971 1.1015 'International Tables Vol C Tables 4.2.6.8 and 6.1.1.4'
Cl Cl 0.1484 0.1585 'International Tables Vol C Tables 4.2.6.8 and 6.1.1.4'
P P 0.1023 0.0942 'International Tables Vol C Tables 4.2.6.8 and 6.1.1.4'
Pt Pt -1.7033 8.3905 'International Tables Vol C Tables 4.2.6.8 and 6.1.1.4'
O O 0.0106 0.0060 'International Tables Vol C Tables 4.2.6.8 and 6.1.1.4'

loop_
_geom_angle_atom_site_label_1
_geom_angle_atom_site_label_2
_geom_angle_atom_site_label_3
_geom_angle
_geom_angle_site_symmetry_1
_geom_angle_site_symmetry_3
_geom_angle_publ_flag
Cl12 C100 Cl11 128(10) . . ?
Cl12 C100 Cl10 103(4) . . ?
Cl11 C100 Cl10 103(7) . . ?
P2 Pt1 P3 84.44(12) . . ?
P2 Pt1 P1 85.12(11) . . ?
P3 Pt1 P1 161.32(12) . . ?
P2 Pt1 Cl1 175.06(12) . . ?
P3 Pt1 Cl1 94.58(12) . . ?
P1 Pt1 Cl1 97.08(12) . . ?
P6 Pt2 P7 84.44(12) . . ?
P6 Pt2 P5 84.59(11) . . ?
P7 Pt2 P5 159.54(11) . . ?
P6 Pt2 Cl2 174.58(12) . . ?
P7 Pt2 Cl2 96.08(13) . . ?
P5 Pt2 Cl2 96.47(12) . . ?
P8 Ag2 Cl5 157.30(13) . . ?
P8 Ag2 Cl4 105.34(12) . . ?
Cl5 Ag2 Cl4 97.18(11) . . ?
P8 Ag2 Ag1 138.38(9) . . ?
Cl5 Ag2 Ag1 59.19(9) . . ?
Cl4 Ag2 Ag1 54.63(8) . . ?
C10 P6 C8 111.2(6) . . ?
C10 P6 C12 106.8(6) . . ?
C8 P6 C12 106.2(6) . . ?
C10 P6 Pt2 108.2(5) . . ?
C8 P6 Pt2 111.2(4) . . ?
C12 P6 Pt2 113.2(4) . . ?
C56 P5 C9 105.3(6) . . ?
C56 P5 C50 106.2(6) . . ?
C9 P5 C50 107.6(6) . . ?
C56 P5 Pt2 123.5(5) . . ?
C9 P5 Pt2 107.8(4) . . ?
C50 P5 Pt2 105.5(4) . . ?
C4 P2 C6 107.2(6) . . ?
C4 P2 C3 112.9(7) . . ?
C6 P2 C3 106.9(6) . . ?
C4 P2 Pt1 107.7(4) . . ?
C6 P2 Pt1 111.4(4) . . ?
C3 P2 Pt1 110.7(4) . . ?
C38 P4 C7 103.5(6) . . ?
C38 P4 C44 105.9(6) . . ?
C7 P4 C44 100.7(5) . . ?
C38 P4 Ag1 115.2(4) . . ?
C7 P4 Ag1 112.2(4) . . ?
C44 P4 Ag1 117.4(4) . . ?
Ag2 Cl4 Ag1 73.08(9) . . ?
C32 P3 C26 106.1(7) . . ?
C32 P3 C5 108.4(7) . . ?
C26 P3 C5 103.8(6) . . ?
C32 P3 Pt1 119.0(4) . . ?
C26 P3 Pt1 110.7(6) . . ?
C5 P3 Pt1 107.9(4) . . ?
C14 P1 C20 108.2(6) . . ?
C14 P1 C2 108.1(6) . . ?
C20 P1 C2 106.5(6) . . ?
C14 P1 Pt1 105.6(4) . . ?
C20 P1 Pt1 122.2(4) . . ?
C2 P1 Pt1 105.7(4) . . ?
C68 P7 C62 106.0(6) . . ?
C68 P7 C11 106.4(6) . . ?
C62 P7 C11 101.8(8) . . ?
C68 P7 Pt2 112.5(5) . . ?
C62 P7 Pt2 121.1(6) . . ?
C11 P7 Pt2 107.7(4) . . ?
Ag2 Cl5 Ag1 74.45(9) . . ?
C74 P8 C80 105.7(7) . . ?
C74 P8 C13 103.0(7) . . ?
C80 P8 C13 104.8(6) . . ?
C74 P8 Ag2 116.0(5) . . ?
C80 P8 Ag2 116.6(5) . . ?
C13 P8 Ag2 109.4(4) . . ?
C25 C20 C21 118.2(15) . . ?
C25 C20 P1 121.6(12) . . ?
C21 C20 P1 120.0(12) . . ?
C55 C50 C51 119.4(12) . . ?
C55 C50 P5 121.5(10) . . ?
C51 C50 P5 118.9(10) . . ?
C8 C9 P5 111.1(8) . . ?
C13 C12 P6 116.4(9) . . ?
C3 C2 P1 110.6(8) . . ?
C19 C14 C15 117.2(12) . . ?
C19 C14 P1 122.2(9) . . ?
C15 C14 P1 120.6(10) . . ?
C9 C8 P6 108.0(8) . . ?
C2 C3 P2 106.8(8) . . ?
C61 C56 C57 119.3(13) . . ?
C61 C56 P5 122.4(11) . . ?
C57 C56 P5 118.1(11) . . ?
C12 C13 P8 111.5(9) . . ?
C5 C4 P2 106.2(9) . . ?
C27 C26 C31 121.1(16) . . ?
C27 C26 P3 120.5(13) . . ?
C31 C26 P3 118.2(14) . . ?
C81 C80 C85 116.3(14) . . ?
C81 C80 P8 119.1(11) . . ?
C85 C80 P8 124.7(11) . . ?
C79 C74 C75 117.0(17) . . ?
C79 C74 P8 123.8(15) . . ?
C75 C74 P8 118.9(12) . . ?
C10 C11 P7 109.1(9) . . ?
C37 C32 C33 119.0(14) . . ?
C37 C32 P3 120.9(12) . . ?
C33 C32 P3 119.9(11) . . ?
C11 C10 P6 108.1(9) . . ?
C4 C5 P3 109.8(9) . . ?
C6 C7 P4 110.1(8) . . ?
C49 C44 C45 118.3(13) . . ?
C49 C44 P4 124.0(11) . . ?
C45 C44 P4 117.7(10) . . ?
C73 C68 C69 115.7(14) . . ?
C73 C68 P7 123.8(12) . . ?
C69 C68 P7 120.5(11) . . ?
C43 C38 C39 118.7(14) . . ?
C43 C38 P4 123.6(11) . . ?
C39 C38 P4 117.6(11) . . ?
C7 C6 P2 113.7(8) . . ?
C14 C19 C18 121.2(13) . . ?
C54 C55 C50 119.5(14) . . ?
C44 C45 C46 119.8(15) . . ?
C82 C81 C80 123.1(17) . . ?
C38 C43 C42 118.2(15) . . ?
C47 C46 C45 120.0(16) . . ?
C16 C15 C14 123.3(15) . . ?
C38 C39 C40 119.2(15) . . ?
C20 C25 C24 122.4(17) . . ?
C48 C47 C46 119.8(16) . . ?
C50 C51 C52 119.6(15) . . ?
C56 C57 C58 121.0(16) . . ?
C32 C33 C34 120.4(18) . . ?
C41 C40 C39 122.6(17) . . ?
C17 C18 C19 118.6(16) . . ?
C32 C37 C36 122(2) . . ?
C44 C49 C48 121.4(16) . . ?
C22 C21 C20 117.7(17) . . ?
C67 C62 C63 119.4(16) . . ?
C67 C62 P7 122.5(15) . . ?
C63 C62 P7 118.1(13) . . ?
C59 C60 C61 120.6(17) . . ?
C18 C17 C16 119.9(15) . . ?
C54 C53 C52 120.9(16) . . ?
C62 C67 C66 121(2) . . ?
C15 C16 C17 119.8(15) . . ?
C76 C75 C74 122.6(18) . . ?
C70 C69 C68 118.1(18) . . ?
C47 C48 C49 120.6(17) . . ?
C53 C54 C55 120.8(16) . . ?
C53 C52 C51 119.8(16) . . ?
C41 C42 C43 121.0(17) . . ?
C33 C34 C35 117(2) . . ?
C60 C59 C58 120.0(16) . . ?
C30 C31 C26 120(2) . . ?
C74 C79 C78 121(2) . . ?
C28 C27 C26 119(2) . . ?
C81 C82 C83 119.7(17) . . ?
C62 C63 C64 121.4(19) . . ?
C84 C85 C80 120.5(16) . . ?
C40 C41 C42 120.2(17) . . ?
C59 C58 C57 118.1(18) . . ?
C70 C71 C72 116.9(17) . . ?
C36 C35 C34 121.7(19) . . ?
C71 C70 C69 125(2) . . ?
C68 C73 C72 124(2) . . ?
P4 Ag1 Cl6 144.70(12) . . ?
P4 Ag1 Cl4 110.08(11) . . ?
Cl6 Ag1 Cl4 99.99(11) . . ?
P4 Ag1 Cl5 100.00(11) . . ?
Cl6 Ag1 Cl5 100.35(12) . . ?
Cl4 Ag1 Cl5 85.55(10) . . ?
P4 Ag1 Ag2 136.92(9) . . ?
Cl6 Ag1 Ag2 76.62(9) . . ?
Cl4 Ag1 Ag2 52.29(8) . . ?
Cl5 Ag1 Ag2 46.36(8) . . ?
C77 C78 C79 120(2) . . ?
C65 C66 C67 121(2) . . ?
C85 C84 C83 120.2(18) . . ?
C77 C76 C75 119(2) . . ?
C24 C23 C22 119.9(19) . . ?
C23 C24 C25 121(2) . . ?
C23 C22 C21 120.5(18) . . ?
C65 C64 C63 116(2) . . ?
C35 C36 C37 119(2) . . ?
C66 C65 C64 120.2(19) . . ?
C71 C72 C73 121(2) . . ?
C30 C29 C28 123(2) . . ?
C27 C28 C29 117(2) . . ?
C82 C83 C84 120.1(18) . . ?
C29 C30 C31 120(3) . . ?
C76 C77 C78 120(2) . . ?
C56 C61 C60 121.0(15) . . ?

loop_
_geom_bond_atom_site_label_1
_geom_bond_atom_site_label_2
_geom_bond_distance
_geom_bond_site_symmetry_2
_geom_bond_publ_flag
Cl12 C100 1.45(7) . ?
Cl10 C100 2.18(9) . ?
Cl11 C100 1.70(15) . ?
Pt1 P2 2.213(3) . ?
Pt1 P3 2.317(3) . ?
Pt1 P1 2.318(3) . ?
Pt1 Cl1 2.361(3) . ?
Pt2 P6 2.226(3) . ?
Pt2 P7 2.314(3) . ?
Pt2 P5 2.317(3) . ?
Pt2 Cl2 2.390(3) . ?
Ag2 P8 2.382(4) . ?
Ag2 Cl5 2.420(4) . ?
Ag2 Cl4 2.664(3) . ?
Ag2 Ag1 3.2217(17) . ?
P6 C10 1.810(13) . ?
P6 C8 1.828(12) . ?
P6 C12 1.844(11) . ?
P5 C56 1.817(12) . ?
P5 C9 1.826(12) . ?
P5 C50 1.830(12) . ?
P2 C4 1.814(14) . ?
P2 C6 1.824(11) . ?
P2 C3 1.831(12) . ?
P4 C38 1.823(13) . ?
P4 C7 1.826(11) . ?
P4 C44 1.829(13) . ?
P4 Ag1 2.395(3) . ?
Cl4 Ag1 2.746(3) . ?
P3 C32 1.810(14) . ?
P3 C26 1.828(15) . ?
P3 C5 1.829(14) . ?
P1 C14 1.815(13) . ?
P1 C20 1.823(14) . ?
P1 C2 1.833(11) . ?
P7 C68 1.804(12) . ?
P7 C62 1.834(14) . ?
P7 C11 1.884(15) . ?
Cl5 Ag1 2.872(4) . ?
P8 C74 1.817(15) . ?
P8 C80 1.830(15) . ?
P8 C13 1.836(12) . ?
C20 C25 1.31(2) . ?
C20 C21 1.412(19) . ?
C50 C55 1.395(18) . ?
C50 C51 1.395(19) . ?
C9 C8 1.535(17) . ?
C12 C13 1.505(17) . ?
C2 C3 1.518(19) . ?
C14 C19 1.382(18) . ?
C14 C15 1.397(17) . ?
C56 C61 1.345(19) . ?
C56 C57 1.38(2) . ?
C4 C5 1.57(2) . ?
C26 C27 1.39(3) . ?
C26 C31 1.44(2) . ?
C80 C81 1.383(19) . ?
C80 C85 1.40(2) . ?
C74 C79 1.36(2) . ?
C74 C75 1.38(2) . ?
C11 C10 1.526(19) . ?
C32 C37 1.35(2) . ?
C32 C33 1.40(2) . ?
C7 C6 1.569(16) . ?
C44 C49 1.36(2) . ?
C44 C45 1.389(18) . ?
C68 C73 1.35(2) . ?
C68 C69 1.41(2) . ?
C38 C43 1.380(19) . ?
C38 C39 1.404(19) . ?
C19 C18 1.40(2) . ?
C55 C54 1.39(2) . ?
C45 C46 1.39(2) . ?
C81 C82 1.32(2) . ?
C43 C42 1.46(3) . ?
C46 C47 1.38(3) . ?
C15 C16 1.32(2) . ?
C39 C40 1.42(2) . ?
C25 C24 1.36(2) . ?
C47 C48 1.34(3) . ?
C51 C52 1.41(2) . ?
C57 C58 1.42(2) . ?
C33 C34 1.40(2) . ?
C40 C41 1.30(3) . ?
C18 C17 1.39(2) . ?
C37 C36 1.39(3) . ?
C49 C48 1.37(2) . ?
C21 C22 1.39(2) . ?
C62 C67 1.33(2) . ?
C62 C63 1.37(2) . ?
C60 C59 1.37(3) . ?
C60 C61 1.39(2) . ?
C17 C16 1.39(3) . ?
C53 C54 1.36(2) . ?
C53 C52 1.37(3) . ?
C67 C66 1.40(3) . ?
C75 C76 1.37(3) . ?
C69 C70 1.39(2) . ?
C42 C41 1.35(3) . ?
C34 C35 1.41(3) . ?
C59 C58 1.38(3) . ?
C31 C30 1.34(3) . ?
C79 C78 1.40(3) . ?
C27 C28 1.39(3) . ?
C82 C83 1.33(3) . ?
C63 C64 1.43(2) . ?
C85 C84 1.32(2) . ?
C71 C70 1.32(3) . ?
C71 C72 1.36(3) . ?
C35 C36 1.34(3) . ?
C73 C72 1.36(3) . ?
Ag1 Cl6 2.464(4) . ?
C78 C77 1.36(3) . ?
C66 C65 1.32(3) . ?
C84 C83 1.40(3) . ?
C76 C77 1.36(3) . ?
C23 C24 1.30(3) . ?
C23 C22 1.36(3) . ?
C64 C65 1.42(3) . ?
C29 C30 1.32(4) . ?
C29 C28 1.46(4) . ?

loop_
_geom_torsion_atom_site_label_1
_geom_torsion_atom_site_label_2
_geom_torsion_atom_site_label_3
_geom_torsion_atom_site_label_4
_geom_torsion
_geom_torsion_site_symmetry_1
_geom_torsion_site_symmetry_2
_geom_torsion_site_symmetry_3
_geom_torsion_site_symmetry_4
_geom_torsion_publ_flag
P7 Pt2 P6 C10 -26.6(5) . . . . ?
P5 Pt2 P6 C10 136.1(5) . . . . ?
Cl2 Pt2 P6 C10 -122.3(13) . . . . ?
P7 Pt2 P6 C8 -148.9(4) . . . . ?
P5 Pt2 P6 C8 13.8(4) . . . . ?
Cl2 Pt2 P6 C8 115.3(13) . . . . ?
P7 Pt2 P6 C12 91.7(5) . . . . ?
P5 Pt2 P6 C12 -105.6(5) . . . . ?
Cl2 Pt2 P6 C12 -4.1(14) . . . . ?
P6 Pt2 P5 C56 131.6(5) . . . . ?
P7 Pt2 P5 C56 -170.5(5) . . . . ?
Cl2 Pt2 P5 C56 -43.0(5) . . . . ?
P6 Pt2 P5 C9 8.6(4) . . . . ?
P7 Pt2 P5 C9 66.4(5) . . . . ?
Cl2 Pt2 P5 C9 -166.1(4) . . . . ?
P6 Pt2 P5 C50 -106.3(4) . . . . ?
P7 Pt2 P5 C50 -48.4(6) . . . . ?
Cl2 Pt2 P5 C50 79.1(4) . . . . ?
P3 Pt1 P2 C4 -28.4(5) . . . . ?
P1 Pt1 P2 C4 136.1(5) . . . . ?
Cl1 Pt1 P2 C4 -107.2(15) . . . . ?
P3 Pt1 P2 C6 88.9(5) . . . . ?
P1 Pt1 P2 C6 -106.6(5) . . . . ?
Cl1 Pt1 P2 C6 10.0(16) . . . . ?
P3 Pt1 P2 C3 -152.3(5) . . . . ?
P1 Pt1 P2 C3 12.2(5) . . . . ?
Cl1 Pt1 P2 C3 128.8(15) . . . . ?
P8 Ag2 Cl4 Ag1 139.10(11) . . . . ?
Cl5 Ag2 Cl4 Ag1 -43.73(11) . . . . ?
P2 Pt1 P3 C32 -120.0(6) . . . . ?
P1 Pt1 P3 C32 -176.3(6) . . . . ?
Cl1 Pt1 P3 C32 55.2(6) . . . . ?
P2 Pt1 P3 C26 116.9(5) . . . . ?
P1 Pt1 P3 C26 60.6(6) . . . . ?
Cl1 Pt1 P3 C26 -68.0(5) . . . . ?
P2 Pt1 P3 C5 3.9(5) . . . . ?
P1 Pt1 P3 C5 -52.4(6) . . . . ?
Cl1 Pt1 P3 C5 179.0(5) . . . . ?
P2 Pt1 P1 C14 -102.5(4) . . . . ?
P3 Pt1 P1 C14 -46.2(6) . . . . ?
Cl1 Pt1 P1 C14 82.0(5) . . . . ?
P2 Pt1 P1 C20 133.6(5) . . . . ?
P3 Pt1 P1 C20 -170.2(5) . . . . ?
Cl1 Pt1 P1 C20 -42.0(5) . . . . ?
P2 Pt1 P1 C2 11.9(5) . . . . ?
P3 Pt1 P1 C2 68.2(6) . . . . ?
Cl1 Pt1 P1 C2 -163.6(5) . . . . ?
P6 Pt2 P7 C68 120.0(5) . . . . ?
P5 Pt2 P7 C68 62.2(6) . . . . ?
Cl2 Pt2 P7 C68 -65.4(5) . . . . ?
P6 Pt2 P7 C62 -113.2(7) . . . . ?
P5 Pt2 P7 C62 -171.1(7) . . . . ?
Cl2 Pt2 P7 C62 61.4(7) . . . . ?
P6 Pt2 P7 C11 3.1(5) . . . . ?
P5 Pt2 P7 C11 -54.8(6) . . . . ?
Cl2 Pt2 P7 C11 177.7(5) . . . . ?
P8 Ag2 Cl5 Ag1 -146.1(3) . . . . ?
Cl4 Ag2 Cl5 Ag1 41.02(10) . . . . ?
Cl5 Ag2 P8 C74 44.1(7) . . . . ?
Cl4 Ag2 P8 C74 -143.2(5) . . . . ?
Ag1 Ag2 P8 C74 -89.7(5) . . . . ?
Cl5 Ag2 P8 C80 -81.4(6) . . . . ?
Cl4 Ag2 P8 C80 91.3(5) . . . . ?
Ag1 Ag2 P8 C80 144.8(5) . . . . ?
Cl5 Ag2 P8 C13 160.0(6) . . . . ?
Cl4 Ag2 P8 C13 -27.3(6) . . . . ?
Ag1 Ag2 P8 C13 26.2(6) . . . . ?
C14 P1 C20 C25 -179.3(13) . . . . ?
C2 P1 C20 C25 64.8(14) . . . . ?
Pt1 P1 C20 C25 -56.5(14) . . . . ?
C14 P1 C20 C21 6.2(14) . . . . ?
C2 P1 C20 C21 -109.8(13) . . . . ?
Pt1 P1 C20 C21 128.9(12) . . . . ?
C56 P5 C50 C55 -108.8(11) . . . . ?
C9 P5 C50 C55 3.6(12) . . . . ?
Pt2 P5 C50 C55 118.5(10) . . . . ?
C56 P5 C50 C51 75.0(12) . . . . ?
C9 P5 C50 C51 -172.6(11) . . . . ?
Pt2 P5 C50 C51 -57.7(12) . . . . ?
C56 P5 C9 C8 -167.9(8) . . . . ?
C50 P5 C9 C8 79.2(9) . . . . ?
Pt2 P5 C9 C8 -34.2(9) . . . . ?
C10 P6 C12 C13 93.2(11) . . . . ?
C8 P6 C12 C13 -148.0(10) . . . . ?
Pt2 P6 C12 C13 -25.8(12) . . . . ?
C14 P1 C2 C3 72.7(9) . . . . ?
C20 P1 C2 C3 -171.3(8) . . . . ?
Pt1 P1 C2 C3 -40.0(9) . . . . ?
C20 P1 C14 C19 -94.8(12) . . . . ?
C2 P1 C14 C19 20.1(14) . . . . ?
Pt1 P1 C14 C19 132.9(11) . . . . ?
C20 P1 C14 C15 86.4(13) . . . . ?
C2 P1 C14 C15 -158.7(12) . . . . ?
Pt1 P1 C14 C15 -46.0(13) . . . . ?
P5 C9 C8 P6 45.2(10) . . . . ?
C10 P6 C8 C9 -158.4(8) . . . . ?
C12 P6 C8 C9 85.7(9) . . . . ?
Pt2 P6 C8 C9 -37.8(9) . . . . ?
P1 C2 C3 P2 50.1(10) . . . . ?
C4 P2 C3 C2 -160.0(8) . . . . ?
C6 P2 C3 C2 82.4(9) . . . . ?
Pt1 P2 C3 C2 -39.1(9) . . . . ?
C9 P5 C56 C61 125.5(12) . . . . ?
C50 P5 C56 C61 -120.5(12) . . . . ?
Pt2 P5 C56 C61 1.3(14) . . . . ?
C9 P5 C56 C57 -49.1(13) . . . . ?
C50 P5 C56 C57 64.9(13) . . . . ?
Pt2 P5 C56 C57 -173.3(10) . . . . ?
P6 C12 C13 P8 170.2(7) . . . . ?
C74 P8 C13 C12 73.5(11) . . . . ?
C80 P8 C13 C12 -176.1(10) . . . . ?
Ag2 P8 C13 C12 -50.3(11) . . . . ?
C6 P2 C4 C5 -68.4(10) . . . . ?
C3 P2 C4 C5 174.1(8) . . . . ?
Pt1 P2 C4 C5 51.5(9) . . . . ?
C32 P3 C26 C27 -140.2(13) . . . . ?
C5 P3 C26 C27 105.7(14) . . . . ?
Pt1 P3 C26 C27 -9.8(14) . . . . ?
C32 P3 C26 C31 44.0(14) . . . . ?
C5 P3 C26 C31 -70.1(13) . . . . ?
Pt1 P3 C26 C31 174.4(11) . . . . ?
C74 P8 C80 C81 -105.1(13) . . . . ?
C13 P8 C80 C81 146.5(12) . . . . ?
Ag2 P8 C80 C81 25.4(14) . . . . ?
C74 P8 C80 C85 73.5(15) . . . . ?
C13 P8 C80 C85 -35.0(16) . . . . ?
Ag2 P8 C80 C85 -156.0(13) . . . . ?
C80 P8 C74 C79 -16.7(17) . . . . ?
C13 P8 C74 C79 93.0(16) . . . . ?
Ag2 P8 C74 C79 -147.6(15) . . . . ?
C80 P8 C74 C75 157.6(13) . . . . ?
C13 P8 C74 C75 -92.7(14) . . . . ?
Ag2 P8 C74 C75 26.7(15) . . . . ?
C68 P7 C11 C10 -95.2(10) . . . . ?
C62 P7 C11 C10 154.0(10) . . . . ?
Pt2 P7 C11 C10 25.7(10) . . . . ?
C26 P3 C32 C37 41.2(15) . . . . ?
C5 P3 C32 C37 152.2(13) . . . . ?
Pt1 P3 C32 C37 -84.1(13) . . . . ?
C26 P3 C32 C33 -144.5(12) . . . . ?
C5 P3 C32 C33 -33.5(13) . . . . ?
Pt1 P3 C32 C33 90.2(12) . . . . ?
P7 C11 C10 P6 -47.4(11) . . . . ?
C8 P6 C10 C11 172.9(9) . . . . ?
C12 P6 C10 C11 -71.7(10) . . . . ?
Pt2 P6 C10 C11 50.6(10) . . . . ?
P2 C4 C5 P3 -48.3(10) . . . . ?
C32 P3 C5 C4 155.9(9) . . . . ?
C26 P3 C5 C4 -91.7(10) . . . . ?
Pt1 P3 C5 C4 25.8(10) . . . . ?
C38 P4 C7 C6 -67.1(9) . . . . ?
C44 P4 C7 C6 -176.6(9) . . . . ?
Ag1 P4 C7 C6 57.8(9) . . . . ?
C38 P4 C44 C49 -47.7(14) . . . . ?
C7 P4 C44 C49 59.9(14) . . . . ?
Ag1 P4 C44 C49 -178.0(11) . . . . ?
C38 P4 C44 C45 133.2(10) . . . . ?
C7 P4 C44 C45 -119.2(10) . . . . ?
Ag1 P4 C44 C45 2.9(12) . . . . ?
C62 P7 C68 C73 59.2(17) . . . . ?
C11 P7 C68 C73 -48.7(17) . . . . ?
Pt2 P7 C68 C73 -166.4(15) . . . . ?
C62 P7 C68 C69 -121.1(13) . . . . ?
C11 P7 C68 C69 131.0(13) . . . . ?
Pt2 P7 C68 C69 13.3(14) . . . . ?
C7 P4 C38 C43 -37.3(13) . . . . ?
C44 P4 C38 C43 68.2(13) . . . . ?
Ag1 P4 C38 C43 -160.2(11) . . . . ?
C7 P4 C38 C39 144.7(10) . . . . ?
C44 P4 C38 C39 -109.7(11) . . . . ?
Ag1 P4 C38 C39 21.8(11) . . . . ?
P4 C7 C6 P2 -166.1(6) . . . . ?
C4 P2 C6 C7 -49.0(10) . . . . ?
C3 P2 C6 C7 72.4(10) . . . . ?
Pt1 P2 C6 C7 -166.6(7) . . . . ?
C15 C14 C19 C18 1(2) . . . . ?
P1 C14 C19 C18 -177.9(12) . . . . ?
C51 C50 C55 C54 -1(2) . . . . ?
P5 C50 C55 C54 -177.4(12) . . . . ?
C49 C44 C45 C46 1(2) . . . . ?
P4 C44 C45 C46 180.0(11) . . . . ?
C85 C80 C81 C82 -5(3) . . . . ?
P8 C80 C81 C82 173.5(15) . . . . ?
C39 C38 C43 C42 1(2) . . . . ?
P4 C38 C43 C42 -176.9(13) . . . . ?
C44 C45 C46 C47 1(2) . . . . ?
C19 C14 C15 C16 -1(2) . . . . ?
P1 C14 C15 C16 178.4(15) . . . . ?
C43 C38 C39 C40 -3(2) . . . . ?
P4 C38 C39 C40 175.4(12) . . . . ?
C21 C20 C25 C24 -3(3) . . . . ?
P1 C20 C25 C24 -177.9(16) . . . . ?
C45 C46 C47 C48 -3(3) . . . . ?
C55 C50 C51 C52 2(2) . . . . ?
P5 C50 C51 C52 178.3(14) . . . . ?
C61 C56 C57 C58 2(3) . . . . ?
P5 C56 C57 C58 177.2(15) . . . . ?
C37 C32 C33 C34 -2(2) . . . . ?
P3 C32 C33 C34 -176.4(12) . . . . ?
C38 C39 C40 C41 3(3) . . . . ?
C14 C19 C18 C17 0(3) . . . . ?
C33 C32 C37 C36 1(3) . . . . ?
P3 C32 C37 C36 175.0(16) . . . . ?
C45 C44 C49 C48 -1(2) . . . . ?
P4 C44 C49 C48 -179.8(13) . . . . ?
C25 C20 C21 C22 3(3) . . . . ?
P1 C20 C21 C22 177.2(15) . . . . ?
C68 P7 C62 C67 -79.5(16) . . . . ?
C11 P7 C62 C67 31.6(16) . . . . ?
Pt2 P7 C62 C67 150.8(13) . . . . ?
C68 P7 C62 C63 101.9(15) . . . . ?
C11 P7 C62 C63 -147.0(14) . . . . ?
Pt2 P7 C62 C63 -27.8(17) . . . . ?
C19 C18 C17 C16 -1(3) . . . . ?
C63 C62 C67 C66 0(3) . . . . ?
P7 C62 C67 C66 -178.9(15) . . . . ?
C14 C15 C16 C17 -1(3) . . . . ?
C18 C17 C16 C15 1(3) . . . . ?
C79 C74 C75 C76 -6(3) . . . . ?
P8 C74 C75 C76 179.2(17) . . . . ?
C73 C68 C69 C70 0(3) . . . . ?
P7 C68 C69 C70 -179.4(15) . . . . ?
C46 C47 C48 C49 3(3) . . . . ?
C44 C49 C48 C47 -1(3) . . . . ?
C52 C53 C54 C55 0(3) . . . . ?
C50 C55 C54 C53 0(3) . . . . ?
C54 C53 C52 C51 1(3) . . . . ?
C50 C51 C52 C53 -2(3) . . . . ?
C38 C43 C42 C41 0(3) . . . . ?
C32 C33 C34 C35 2(3) . . . . ?
C61 C60 C59 C58 0(3) . . . . ?
C27 C26 C31 C30 -2(3) . . . . ?
P3 C26 C31 C30 173.8(18) . . . . ?
C75 C74 C79 C78 5(3) . . . . ?
P8 C74 C79 C78 179(2) . . . . ?
C31 C26 C27 C28 1(3) . . . . ?
P3 C26 C27 C28 -174.8(15) . . . . ?
C80 C81 C82 C83 4(3) . . . . ?
C67 C62 C63 C64 2(3) . . . . ?
P7 C62 C63 C64 -179.2(15) . . . . ?
C81 C80 C85 C84 4(3) . . . . ?
P8 C80 C85 C84 -174.3(18) . . . . ?
C39 C40 C41 C42 -2(3) . . . . ?
C43 C42 C41 C40 0(3) . . . . ?
C60 C59 C58 C57 1(3) . . . . ?
C56 C57 C58 C59 -2(3) . . . . ?
C33 C34 C35 C36 0(3) . . . . ?
C72 C71 C70 C69 1(4) . . . . ?
C68 C69 C70 C71 0(4) . . . . ?
C69 C68 C73 C72 -2(3) . . . . ?
P7 C68 C73 C72 177(2) . . . . ?
C38 P4 Ag1 Cl6 -77.5(5) . . . . ?
C7 P4 Ag1 Cl6 164.4(4) . . . . ?
C44 P4 Ag1 Cl6 48.3(5) . . . . ?
C38 P4 Ag1 Cl4 69.3(4) . . . . ?
C7 P4 Ag1 Cl4 -48.9(4) . . . . ?
C44 P4 Ag1 Cl4 -164.9(5) . . . . ?
C38 P4 Ag1 Cl5 158.2(4) . . . . ?
C7 P4 Ag1 Cl5 40.0(4) . . . . ?
C44 P4 Ag1 Cl5 -76.0(5) . . . . ?
C38 P4 Ag1 Ag2 125.0(4) . . . . ?
C7 P4 Ag1 Ag2 6.8(5) . . . . ?
C44 P4 Ag1 Ag2 -109.2(5) . . . . ?
Ag2 Cl4 Ag1 P4 134.45(11) . . . . ?
Ag2 Cl4 Ag1 Cl6 -64.32(11) . . . . ?
Ag2 Cl4 Ag1 Cl5 35.43(9) . . . . ?
Ag2 Cl5 Ag1 P4 -148.95(11) . . . . ?
Ag2 Cl5 Ag1 Cl6 60.05(12) . . . . ?
Ag2 Cl5 Ag1 Cl4 -39.32(10) . . . . ?
P8 Ag2 Ag1 P4 -150.9(2) . . . . ?
Cl5 Ag2 Ag1 P4 48.05(17) . . . . ?
Cl4 Ag2 Ag1 P4 -78.96(16) . . . . ?
P8 Ag2 Ag1 Cl6 42.26(19) . . . . ?
Cl5 Ag2 Ag1 Cl6 -118.82(14) . . . . ?
Cl4 Ag2 Ag1 Cl6 114.17(13) . . . . ?
P8 Ag2 Ag1 Cl4 -71.91(18) . . . . ?
Cl5 Ag2 Ag1 Cl4 127.01(14) . . . . ?
P8 Ag2 Ag1 Cl5 161.1(2) . . . . ?
Cl4 Ag2 Ag1 Cl5 -127.01(14) . . . . ?
C74 C79 C78 C77 0(4) . . . . ?
C62 C67 C66 C65 2(3) . . . . ?
C80 C85 C84 C83 -2(4) . . . . ?
C74 C75 C76 C77 2(4) . . . . ?
C22 C23 C24 C25 -1(4) . . . . ?
C20 C25 C24 C23 2(4) . . . . ?
C24 C23 C22 C21 0(4) . . . . ?
C20 C21 C22 C23 -1(3) . . . . ?
C62 C63 C64 C65 -6(3) . . . . ?
C34 C35 C36 C37 -1(4) . . . . ?
C32 C37 C36 C35 1(3) . . . . ?
C67 C66 C65 C64 -6(4) . . . . ?
C63 C64 C65 C66 7(3) . . . . ?
C70 C71 C72 C73 -2(4) . . . . ?
C68 C73 C72 C71 3(4) . . . . ?
C26 C27 C28 C29 -2(3) . . . . ?
C30 C29 C28 C27 5(4) . . . . ?
C81 C82 C83 C84 -2(4) . . . . ?
C85 C84 C83 C82 1(4) . . . . ?
C28 C29 C30 C31 -6(4) . . . . ?
C26 C31 C30 C29 5(4) . . . . ?
C75 C76 C77 C78 3(5) . . . . ?
C79 C78 C77 C76 -4(5) . . . . ?
C57 C56 C61 C60 -2(2) . . . . ?
P5 C56 C61 C60 -176.6(13) . . . . ?
C59 C60 C61 C56 1(3) . . . . ?
